data_7240175
loop_
_publ_author_name
'Foyle, \'Emer M.'
'White, Nicholas G.'

_publ_section_title
;
 Anion templated crystal engineering of halogen bonding tripodal
 tris(halopyridinium) compounds
;
_journal_name_full CrystEngComm
_journal_paper_doi 10.1039/D0CE00241K
_journal_year 2020
_chemical_formula_moiety '3(I), C42 H57 Br3 N3 O3'
_chemical_formula_sum 'C42 H57 Br3 I3 N3 O3'
_chemical_formula_weight 1272.36
_space_group_crystal_system monoclinic
_space_group_IT_number 14
_space_group_name_Hall '-P 2yn'
_space_group_name_H-M_alt 'P 1 21/n 1'
_symmetry_Int_Tables_number 14
_audit_creation_date 2020-01-24
_audit_creation_method
;
Olex2 1.2
(compiled 2018.05.29 svn.r3508 for OlexSys, GUI svn.r5506)
;
_audit_update_record
;
2020-02-18 deposited with the CCDC.	2020-03-09 downloaded from the CCDC.
;
_cell_angle_alpha 90
_cell_angle_beta 112.82(3)
_cell_angle_gamma 90
_cell_formula_units_Z 4
_cell_length_a 14.822(3)
_cell_length_b 20.352(4)
_cell_length_c 17.306(4)
_cell_measurement_reflns_used 34125
_cell_measurement_temperature 100
_cell_measurement_theta_max 26.371
_cell_measurement_theta_min 1.795
_cell_volume 4812(2)
_computing_cell_refinement 'XDS (Kabsch, 1993)'
_computing_data_collection 'BluIce (McPhillips, 2002)'
_computing_data_reduction 'XDS (Kabsch, 1993)'
_computing_molecular_graphics 'Olex2 (Dolomanov et al., 2009)'
_computing_publication_material 'Olex2 (Dolomanov et al., 2009)'
_computing_structure_refinement 'olex2.refine (Bourhis et al., 2015)'
_computing_structure_solution 'SHELXS-97 (Sheldrick, 1990)'
_diffrn_ambient_temperature 100(2)
_diffrn_measured_fraction_theta_full 0.9902
_diffrn_measured_fraction_theta_max 0.9902
_diffrn_measurement_device_type 'ADSC Quantum 210r'
_diffrn_measurement_method 'Phi Scan'
_diffrn_radiation_type 'Mo K\a'
_diffrn_radiation_wavelength 0.71073
_diffrn_reflns_av_R_equivalents 0.0484
_diffrn_reflns_av_unetI/netI 0.0523
_diffrn_reflns_limit_h_max 21
_diffrn_reflns_limit_h_min -21
_diffrn_reflns_limit_k_max 29
_diffrn_reflns_limit_k_min -29
_diffrn_reflns_limit_l_max 23
_diffrn_reflns_limit_l_min -23
_diffrn_reflns_number 44151
_diffrn_reflns_theta_full 25.0000
_diffrn_reflns_theta_max 26.37
_diffrn_reflns_theta_min 1.80
_exptl_absorpt_coefficient_mu 4.477
_exptl_absorpt_correction_type none
_exptl_crystal_colour 'clear yellow'
_exptl_crystal_colour_lustre clear
_exptl_crystal_colour_primary yellow
_exptl_crystal_density_diffrn 1.7563
_exptl_crystal_density_method 'not measured'
_exptl_crystal_description block
_exptl_crystal_F_000 2464.7362
_exptl_crystal_size_max 0.01
_exptl_crystal_size_mid 0.01
_exptl_crystal_size_min 0.01
_refine_diff_density_max 2.4883
_refine_diff_density_min -2.0231
_refine_diff_density_rms 0.1713
_refine_ls_d_res_high 0.8000
_refine_ls_d_res_low 11.3429
_refine_ls_goodness_of_fit_ref 1.0291
_refine_ls_hydrogen_treatment constr
_refine_ls_matrix_type full
_refine_ls_number_constraints 90
_refine_ls_number_parameters 490
_refine_ls_number_reflns 9760
_refine_ls_number_restraints 21
_refine_ls_restrained_S_all 1.0280
_refine_ls_R_factor_all 0.0595
_refine_ls_R_factor_gt 0.0513
_refine_ls_shift/su_max 0.0000
_refine_ls_shift/su_mean 0.0000
_refine_ls_structure_factor_coef Fsqd
_refine_ls_weighting_details 'w=1/[\s^2^(Fo^2^)+(0.0711P)^2^+26.2230P] where P=(Fo^2^+2Fc^2^)/3'
_refine_ls_weighting_scheme calc
_refine_ls_wR_factor_gt 0.1392
_refine_ls_wR_factor_ref 0.1451
_reflns_Friedel_coverage 0.0
_reflns_limit_h_max 11
_reflns_limit_h_min -18
_reflns_limit_k_max 25
_reflns_limit_k_min 0
_reflns_limit_l_max 21
_reflns_limit_l_min -10
_reflns_number_gt 8342
_reflns_number_total 9760
_reflns_threshold_expression I>=2u(I)
_cod_data_source_file d0ce00241k2.cif
_cod_data_source_block EMF-1_a
_cod_database_code 7240175
_olex2_refinement_description
;
1. Fixed Uiso
 At 1.2 times of:
  All C(H) groups, All C(H,H) groups
 At 1.5 times of:
  All C(H,H,H) groups
2. Restrained distances
 C32-C31 = C30-C31
 1.53 with sigma of 0.005
 C29-C31
 2.55 with sigma of 0.02
 C30-C32
 2.55 with sigma of 0.02
3. Restrained angles
 C30-C31-C32
 fixed at 109.5 with sigma of 0.02
 C29-C30-C31
 fixed at 109.5 with sigma of 0.02
4. Rigid bond restraints
 C30, C31, C32
 with sigma for 1-2 distances of 0.001 and sigma for 1-3 distances of 0.001
5. Uiso/Uaniso restraints and constraints
C30 \\sim C31 \\sim C32: within 2A with sigma of 0.001 and sigma for terminal
atoms of 0.001
6.a Secondary CH2 refined with riding coordinates:
 C48(H48a,H48b), C33(H33a,H33b), C18(H18a,H18b), C27(H27a,H27b), C11(H11a,
 H11b), C42(H42a,H42b), C12(H12a,H12b), C43(H43a,H43b), C28(H28a,H28b),
 C13(H13a,H13b), C44(H44a,H44b), C29(H29a,H29b), C14(H14a,H14b), C45(H45a,H45b),
  C15(H15a,H15b), C30(H30a,H30b), C46(H46a,H46b), C31(H31a,H31b)
6.b Aromatic/amide H refined with riding coordinates:
 C39(H39), C35(H35), C36(H36), C37(H37), C54(H54), C50(H50), C51(H51),
 C52(H52), C24(H24), C20(H20), C21(H21), C22(H22)
6.c Idealised Me refined as rotating group:
 C16(H16a,H16b,H16c), C47(H47a,H47b,H47c), C32(H32a,H32b,H32c)
;
_olex2_submission_special_instructions 'No special instructions were received'

loop_
_space_group_symop_id
_space_group_symop_operation_xyz
1 x,y,z
2 -x+1/2,y+1/2,-z+1/2
3 -x,-y,-z
4 x-1/2,-y-1/2,z-1/2

loop_
_atom_site_label
_atom_site_type_symbol
_atom_site_fract_x
_atom_site_fract_y
_atom_site_fract_z
_atom_site_U_iso_or_equiv
_atom_site_adp_type
_atom_site_occupancy
_atom_site_refinement_flags_posn
_atom_site_refinement_flags_adp
I3 I 0.68420(3) 0.10309(2) -0.05170(3) 0.04106(13) Uani 1.000000 . .
I2 I 0.79905(3) 0.26879(2) 0.62254(3) 0.04378(13) Uani 1.000000 . .
I1 I 0.45998(4) 0.42498(2) 0.77993(3) 0.04856(14) Uani 1.000000 . .
Br40 Br 0.65985(4) 0.15830(3) 0.13529(4) 0.03349(14) Uani 1.000000 . .
Br55 Br 0.33106(6) 0.18729(3) 0.74585(5) 0.04829(18) Uani 1.000000 . .
Br25 Br 0.90851(7) 0.50146(4) 0.30027(6) 0.0636(3) Uani 1.000000 . .
O10 O 0.5737(3) 0.46006(18) 0.5635(2) 0.0268(8) Uani 1.000000 . .
O41 O 0.4267(3) 0.2507(2) 0.4691(3) 0.0314(8) Uani 1.000000 . .
O26 O 0.5969(3) 0.3610(2) 0.3209(2) 0.0289(8) Uani 1.000000 . .
N19 N 0.7403(3) 0.4520(2) 0.4308(3) 0.0284(10) Uani 1.000000 . .
N49 N 0.4794(3) 0.2976(2) 0.6365(3) 0.0269(9) Uani 1.000000 . .
N34 N 0.5867(3) 0.2202(2) 0.3293(3) 0.0294(10) Uani 1.000000 . .
C5 C 0.4987(4) 0.3555(3) 0.5159(3) 0.0251(10) Uani 1.000000 . .
C6 C 0.4785(4) 0.3033(3) 0.4583(3) 0.0253(10) Uani 1.000000 . .
C4 C 0.5552(4) 0.4081(3) 0.5079(3) 0.0241(10) Uani 1.000000 . .
C48 C 0.4548(4) 0.3560(3) 0.5805(3) 0.0301(11) Uani 1.000000 . .
C17 C 0.5866(4) 0.4113(3) 0.4415(3) 0.0244(10) Uani 1.000000 . .
C8 C 0.5638(4) 0.3583(3) 0.3848(3) 0.0257(10) Uani 1.000000 . .
C24 C 0.7716(5) 0.4800(3) 0.3755(4) 0.0341(12) Uani 1.000000 . .
C7 C 0.5135(4) 0.3031(3) 0.3944(3) 0.0266(11) Uani 1.000000 . .
C38 C 0.6648(4) 0.1789(3) 0.2436(4) 0.0308(12) Uani 1.000000 . .
C33 C 0.4969(4) 0.2425(3) 0.3392(4) 0.0313(12) Uani 1.000000 . .
C39 C 0.5831(4) 0.2042(3) 0.2530(4) 0.0300(11) Uani 1.000000 . .
C18 C 0.6401(4) 0.4700(3) 0.4278(3) 0.0276(11) Uani 1.000000 . .
C54 C 0.4097(4) 0.2732(3) 0.6602(4) 0.0317(12) Uani 1.000000 . .
C20 C 0.7972(4) 0.4110(3) 0.4895(4) 0.0365(13) Uani 1.000000 . .
C37 C 0.7505(5) 0.1698(3) 0.3137(4) 0.0380(13) Uani 1.000000 . .
C23 C 0.8648(5) 0.4659(3) 0.3800(5) 0.0413(14) Uani 1.000000 . .
C50 C 0.5710(4) 0.2722(3) 0.6670(4) 0.0365(13) Uani 1.000000 . .
C22 C 0.9258(5) 0.4241(4) 0.4403(5) 0.0455(16) Uani 1.000000 . .
C27 C 0.5213(5) 0.3802(3) 0.2408(4) 0.0371(13) Uani 1.000000 . .
C11 C 0.6674(5) 0.4563(3) 0.6328(4) 0.0427(16) Uani 1.000000 . .
C42 C 0.3266(4) 0.2438(3) 0.4066(4) 0.0351(13) Uani 1.000000 . .
C12 C 0.6755(5) 0.5111(3) 0.6939(4) 0.0342(12) Uani 1.000000 . .
C35 C 0.6690(4) 0.2132(3) 0.3984(4) 0.0334(12) Uani 1.000000 . .
C36 C 0.7526(5) 0.1881(3) 0.3914(4) 0.0378(14) Uani 1.000000 . .
C21 C 0.8908(5) 0.3962(4) 0.4965(5) 0.0452(16) Uani 1.000000 . .
C53 C 0.4314(5) 0.2205(3) 0.7156(4) 0.0344(13) Uani 1.000000 . .
C51 C 0.5937(5) 0.2203(4) 0.7214(4) 0.0432(15) Uani 1.000000 . .
C43 C 0.2972(5) 0.1726(3) 0.4068(4) 0.0427(15) Uani 1.000000 . .
C52 C 0.5238(6) 0.1942(3) 0.7473(4) 0.0439(15) Uani 1.000000 . .
C28 C 0.5624(5) 0.3758(4) 0.1745(4) 0.0424(15) Uani 1.000000 . .
C13 C 0.7794(5) 0.5120(3) 0.7630(4) 0.0428(15) Uani 1.000000 . .
C44 C 0.3046(6) 0.1478(3) 0.4916(5) 0.0469(16) Uani 1.000000 . .
C29 C 0.4820(5) 0.3893(4) 0.0889(4) 0.0489(17) Uani 1.000000 D .
C14 C 0.7925(6) 0.5612(4) 0.8321(4) 0.0487(17) Uani 1.000000 . .
C45 C 0.2690(7) 0.0778(4) 0.4893(5) 0.057(2) Uani 1.000000 . .
C15 C 0.8980(6) 0.5634(4) 0.8962(5) 0.057(2) Uani 1.000000 . .
C30 C 0.5102(9) 0.3839(5) 0.0155(6) 0.108(3) Uani 1.000000 D U
C46 C 0.2762(8) 0.0530(4) 0.5745(6) 0.067(2) Uani 1.000000 . .
C16 C 0.9129(8) 0.6102(5) 0.9690(6) 0.071(3) Uani 1.000000 . .
C47 C 0.2336(12) -0.0150(5) 0.5711(9) 0.102(5) Uani 1.000000 . .
C31 C 0.5628(7) 0.3204(5) 0.0124(6) 0.109(3) Uani 1.000000 D U
C32 C 0.5042(9) 0.2686(5) -0.0492(7) 0.110(3) Uani 1.000000 D U
H39 H 0.5242(4) 0.2103(3) 0.2051(4) 0.0361(14) Uiso 1.000000 R .
H35 H 0.6700(4) 0.2253(3) 0.4518(4) 0.0400(15) Uiso 1.000000 R .
H36 H 0.8112(5) 0.1834(3) 0.4399(4) 0.0454(16) Uiso 1.000000 R .
H37 H 0.8068(5) 0.1513(3) 0.3085(4) 0.0456(16) Uiso 1.000000 R .
H54 H 0.3460(4) 0.2919(3) 0.6392(4) 0.0380(14) Uiso 1.000000 R .
H50 H 0.6197(4) 0.2905(3) 0.6504(4) 0.0438(16) Uiso 1.000000 R .
H51 H 0.6577(5) 0.2021(4) 0.7415(4) 0.0518(18) Uiso 1.000000 R .
H52 H 0.5395(6) 0.1588(3) 0.7861(4) 0.0527(19) Uiso 1.000000 R .
H24 H 0.7304(5) 0.5092(3) 0.3339(4) 0.0410(15) Uiso 1.000000 R .
H20 H 0.7727(4) 0.3915(3) 0.5274(4) 0.0438(16) Uiso 1.000000 R .
H21 H 0.9309(5) 0.3673(4) 0.5391(5) 0.0542(19) Uiso 1.000000 R .
H22 H 0.9898(5) 0.4146(4) 0.4434(5) 0.0546(19) Uiso 1.000000 R .
H48a H 0.3827(4) 0.3588(3) 0.5515(3) 0.0361(14) Uiso 1.000000 R .
H48b H 0.4772(4) 0.3960(3) 0.6153(3) 0.0361(14) Uiso 1.000000 R .
H33a H 0.4461(4) 0.2525(3) 0.2832(4) 0.0375(14) Uiso 1.000000 R .
H33b H 0.4719(4) 0.2065(3) 0.3639(4) 0.0375(14) Uiso 1.000000 R .
H18a H 0.6470(4) 0.5033(3) 0.4714(3) 0.0332(13) Uiso 1.000000 R .
H18b H 0.6011(4) 0.4897(3) 0.3725(3) 0.0332(13) Uiso 1.000000 R .
H27a H 0.4640(5) 0.3507(3) 0.2268(4) 0.0445(16) Uiso 1.000000 R .
H27b H 0.4996(5) 0.4257(3) 0.2443(4) 0.0445(16) Uiso 1.000000 R .
H11a H 0.6741(5) 0.4133(3) 0.6612(4) 0.0512(19) Uiso 1.000000 R .
H11b H 0.7206(5) 0.4603(3) 0.6119(4) 0.0512(19) Uiso 1.000000 R .
H42a H 0.2816(4) 0.2727(3) 0.4210(4) 0.0421(15) Uiso 1.000000 R .
H42b H 0.3237(4) 0.2564(3) 0.3505(4) 0.0421(15) Uiso 1.000000 R .
H12a H 0.6615(5) 0.5537(3) 0.6640(4) 0.0410(15) Uiso 1.000000 R .
H12b H 0.6268(5) 0.5044(3) 0.7194(4) 0.0410(15) Uiso 1.000000 R .
H43a H 0.2289(5) 0.1672(3) 0.3662(4) 0.0512(18) Uiso 1.000000 R .
H43b H 0.3394(5) 0.1451(3) 0.3875(4) 0.0512(18) Uiso 1.000000 R .
H28a H 0.6158(5) 0.4083(4) 0.1859(4) 0.0509(18) Uiso 1.000000 R .
H28b H 0.5900(5) 0.3314(4) 0.1750(4) 0.0509(18) Uiso 1.000000 R .
H13a H 0.7951(5) 0.4676(3) 0.7880(4) 0.0514(18) Uiso 1.000000 R .
H13b H 0.8268(5) 0.5223(3) 0.7371(4) 0.0514(18) Uiso 1.000000 R .
H44a H 0.3738(6) 0.1504(3) 0.5315(5) 0.056(2) Uiso 1.000000 R .
H44b H 0.2657(6) 0.1769(3) 0.5127(5) 0.056(2) Uiso 1.000000 R .
H29a H 0.4276(5) 0.3582(4) 0.0807(4) 0.059(2) Uiso 1.000000 R .
H29b H 0.4566(5) 0.4342(4) 0.0896(4) 0.059(2) Uiso 1.000000 R .
H14a H 0.7735(6) 0.6054(4) 0.8072(4) 0.058(2) Uiso 1.000000 R .
H14b H 0.7486(6) 0.5494(4) 0.8609(4) 0.058(2) Uiso 1.000000 R .
H45a H 0.1999(7) 0.0751(4) 0.4494(5) 0.068(2) Uiso 1.000000 R .
H45b H 0.3080(7) 0.0486(4) 0.4684(5) 0.068(2) Uiso 1.000000 R .
H15a H 0.9178(6) 0.5186(4) 0.9187(5) 0.068(2) Uiso 1.000000 R .
H15b H 0.9412(6) 0.5770(4) 0.8675(5) 0.068(2) Uiso 1.000000 R .
H30a H 0.4504(9) 0.3874(5) -0.0364(6) 0.130(3) Uiso 1.000000 R .
H30b H 0.5531(9) 0.4214(5) 0.0164(6) 0.130(3) Uiso 1.000000 R .
H46a H 0.3459(8) 0.0524(4) 0.6133(6) 0.081(3) Uiso 1.000000 R .
H46b H 0.2414(8) 0.0840(4) 0.5974(6) 0.081(3) Uiso 1.000000 R .
H16a H 0.889(5) 0.6541(10) 0.9470(6) 0.107(4) Uiso 1.000000 GR .
H16b H 0.876(5) 0.594(2) 1.002(3) 0.107(4) Uiso 1.000000 GR .
H16c H 0.9827(10) 0.613(3) 1.005(3) 0.107(4) Uiso 1.000000 GR .
H47a H 0.261(6) -0.0447(13) 0.541(6) 0.153(7) Uiso 1.000000 GR .
H47b H 0.250(7) -0.031(2) 0.6283(9) 0.153(7) Uiso 1.000000 GR .
H47c H 0.1623(14) -0.0131(10) 0.542(6) 0.153(7) Uiso 1.000000 GR .
H31a H 0.6202(7) 0.3317(5) -0.0008(6) 0.131(3) Uiso 1.000000 R .
H31b H 0.5879(7) 0.3007(5) 0.0691(6) 0.131(3) Uiso 1.000000 R .
H32a H 0.455(6) 0.2899(5) -0.098(3) 0.165(4) Uiso 1.000000 GR .
H32b H 0.5481(15) 0.242(4) -0.067(5) 0.165(4) Uiso 1.000000 GR .
H32c H 0.472(7) 0.240(3) -0.022(2) 0.165(4) Uiso 1.000000 GR .

loop_
_atom_site_aniso_label
_atom_site_aniso_U_11
_atom_site_aniso_U_22
_atom_site_aniso_U_33
_atom_site_aniso_U_12
_atom_site_aniso_U_13
_atom_site_aniso_U_23
I3 0.0295(2) 0.0475(2) 0.0444(2) 0.00423(17) 0.01231(18) 0.01366(18)
I2 0.0321(2) 0.0555(3) 0.0360(2) 0.00849(18) 0.00470(17) 0.00529(18)
I1 0.0605(3) 0.0482(3) 0.0425(2) -0.0070(2) 0.0260(2) 0.00044(19)
Br40 0.0306(3) 0.0374(3) 0.0302(3) 0.0006(2) 0.0093(2) -0.0036(2)
Br55 0.0639(5) 0.0339(3) 0.0564(4) -0.0039(3) 0.0336(4) 0.0009(3)
Br25 0.0839(6) 0.0505(4) 0.0851(6) 0.0136(4) 0.0643(5) 0.0121(4)
O10 0.0251(18) 0.0257(18) 0.0217(17) 0.0016(15) 0.0004(15) -0.0063(14)
O41 0.027(2) 0.031(2) 0.030(2) -0.0031(16) 0.0042(17) -0.0017(16)
O26 0.0280(19) 0.034(2) 0.0204(17) 0.0035(16) 0.0052(15) -0.0027(15)
N19 0.027(2) 0.026(2) 0.030(2) -0.0022(18) 0.0082(19) -0.0064(18)
N49 0.025(2) 0.029(2) 0.024(2) 0.0044(18) 0.0070(18) -0.0009(18)
N34 0.028(2) 0.026(2) 0.031(2) 0.0028(19) 0.007(2) -0.0037(19)
C5 0.023(2) 0.025(2) 0.022(2) 0.004(2) 0.003(2) -0.002(2)
C6 0.020(2) 0.025(3) 0.023(2) 0.002(2) 0.000(2) -0.002(2)
C4 0.019(2) 0.026(2) 0.020(2) 0.006(2) -0.0008(19) -0.0043(19)
C48 0.033(3) 0.030(3) 0.027(3) 0.008(2) 0.012(2) -0.001(2)
C17 0.021(2) 0.024(2) 0.020(2) 0.004(2) -0.0007(19) -0.0033(19)
C8 0.022(2) 0.028(3) 0.022(2) 0.003(2) 0.003(2) -0.004(2)
C24 0.044(3) 0.026(3) 0.035(3) -0.001(2) 0.018(3) -0.004(2)
C7 0.023(2) 0.028(3) 0.024(2) 0.002(2) 0.003(2) -0.006(2)
C38 0.033(3) 0.021(3) 0.034(3) 0.002(2) 0.009(2) -0.003(2)
C33 0.029(3) 0.034(3) 0.028(3) 0.001(2) 0.008(2) -0.009(2)
C39 0.029(3) 0.026(3) 0.028(3) 0.001(2) 0.004(2) -0.004(2)
C18 0.025(3) 0.027(3) 0.027(3) 0.006(2) 0.006(2) 0.001(2)
C54 0.031(3) 0.029(3) 0.031(3) 0.005(2) 0.007(2) -0.006(2)
C20 0.027(3) 0.046(3) 0.032(3) 0.005(3) 0.008(2) 0.003(3)
C37 0.035(3) 0.036(3) 0.043(3) 0.007(3) 0.015(3) 0.004(3)
C23 0.046(4) 0.035(3) 0.050(4) -0.002(3) 0.026(3) -0.007(3)
C50 0.028(3) 0.044(3) 0.030(3) 0.006(3) 0.005(2) 0.001(3)
C22 0.038(4) 0.048(4) 0.054(4) 0.002(3) 0.022(3) -0.004(3)
C27 0.035(3) 0.050(4) 0.022(3) 0.003(3) 0.006(2) 0.001(2)
C11 0.044(4) 0.040(3) 0.030(3) 0.010(3) -0.001(3) -0.011(3)
C42 0.025(3) 0.040(3) 0.035(3) -0.000(2) 0.006(2) -0.006(3)
C12 0.036(3) 0.036(3) 0.028(3) -0.004(2) 0.009(2) -0.008(2)
C35 0.035(3) 0.033(3) 0.025(3) 0.003(2) 0.004(2) -0.004(2)
C36 0.031(3) 0.043(3) 0.030(3) 0.012(3) 0.002(2) 0.006(3)
C21 0.033(3) 0.055(4) 0.046(4) 0.011(3) 0.013(3) 0.009(3)
C53 0.045(3) 0.029(3) 0.029(3) -0.001(2) 0.013(3) -0.004(2)
C51 0.036(3) 0.048(4) 0.036(3) 0.013(3) 0.005(3) 0.004(3)
C43 0.036(3) 0.044(4) 0.045(4) -0.009(3) 0.012(3) -0.012(3)
C52 0.059(4) 0.036(3) 0.031(3) 0.007(3) 0.010(3) 0.004(3)
C28 0.048(4) 0.054(4) 0.027(3) 0.013(3) 0.016(3) 0.005(3)
C13 0.046(4) 0.042(4) 0.031(3) -0.005(3) 0.004(3) -0.003(3)
C44 0.054(4) 0.040(4) 0.047(4) -0.016(3) 0.021(3) -0.013(3)
C29 0.045(4) 0.065(5) 0.030(3) 0.005(3) 0.007(3) 0.003(3)
C14 0.055(4) 0.049(4) 0.037(3) -0.012(3) 0.013(3) -0.009(3)
C45 0.068(5) 0.044(4) 0.061(5) -0.020(4) 0.029(4) -0.017(3)
C15 0.058(5) 0.060(5) 0.045(4) -0.016(4) 0.011(4) -0.012(4)
C30 0.107(5) 0.110(5) 0.066(4) 0.064(4) -0.012(3) -0.016(3)
C46 0.082(6) 0.053(5) 0.063(5) -0.025(5) 0.023(5) -0.001(4)
C16 0.079(6) 0.077(6) 0.049(5) -0.026(5) 0.015(4) -0.024(4)
C47 0.169(13) 0.049(5) 0.109(9) -0.040(7) 0.076(10) -0.016(6)
C31 0.108(5) 0.110(5) 0.067(4) 0.064(4) -0.012(3) -0.016(3)
C32 0.109(5) 0.110(5) 0.069(4) 0.064(4) -0.011(3) -0.016(3)

loop_
_atom_type_symbol
_atom_type_scat_dispersion_real
_atom_type_scat_dispersion_imag
_atom_type_scat_Cromer_Mann_a1
_atom_type_scat_Cromer_Mann_a2
_atom_type_scat_Cromer_Mann_a3
_atom_type_scat_Cromer_Mann_a4
_atom_type_scat_Cromer_Mann_b1
_atom_type_scat_Cromer_Mann_b2
_atom_type_scat_Cromer_Mann_b3
_atom_type_scat_Cromer_Mann_b4
_atom_type_scat_Cromer_Mann_c
_atom_type_scat_source
_atom_type_scat_dispersion_source
C 0.00347 0.00161 2.31000 1.02000 1.58860 0.86500 20.84390 10.20750 0.56870 51.65120 0.215599998832 'International Tables Volume C Table 6.1.1.4 (pp. 500-502)' 'Henke, Gullikson and Davis, At. Data and Nucl. Data Tables, 1993, 54, 2'
I -0.41187 1.83264 20.14720 18.99490 7.51380 2.27350 4.34700 0.38140 27.76600 66.87760 4.07119989395 'International Tables Volume C Table 6.1.1.4 (pp. 500-502)' 'Henke, Gullikson and Davis, At. Data and Nucl. Data Tables, 1993, 54, 2'
H 0.00000 0.00000 0.49300 0.32291 0.14019 0.04081 10.51090 26.12570 3.14236 57.79970 0.0030380000826 'International Tables Volume C Table 6.1.1.4 (pp. 500-502)' 'Henke, Gullikson and Davis, At. Data and Nucl. Data Tables, 1993, 54, 2'
O 0.01158 0.00611 3.04850 2.28680 1.54630 0.86700 13.27710 5.70110 0.32390 32.90890 0.250800013542 'International Tables Volume C Table 6.1.1.4 (pp. 500-502)' 'Henke, Gullikson and Davis, At. Data and Nucl. Data Tables, 1993, 54, 2'
N 0.00653 0.00323 12.21260 3.13220 2.01250 1.16630 0.00570 9.89330 28.99750 0.58260 -11.5290002823 'International Tables Volume C Table 6.1.1.4 (pp. 500-502)' 'Henke, Gullikson and Davis, At. Data and Nucl. Data Tables, 1993, 54, 2'
Br -0.28346 2.55990 17.17890 5.23580 5.63770 3.98510 2.17230 16.57960 0.26090 41.43280 2.95569992065 'International Tables Volume C Table 6.1.1.4 (pp. 500-502)' 'Henke, Gullikson and Davis, At. Data and Nucl. Data Tables, 1993, 54, 2'

loop_
_geom_angle_atom_site_label_1
_geom_angle_atom_site_label_2
_geom_angle_atom_site_label_3
_geom_angle
_geom_angle_site_symmetry_1
_geom_angle_site_symmetry_3
_geom_angle_publ_flag
C11 O10 C4 113.9(4) . . ?
C42 O41 C6 115.8(4) . . ?
C27 O26 C8 113.2(4) . . ?
C18 N19 C24 118.7(5) . . ?
C20 N19 C24 121.2(5) . . ?
C20 N19 C18 120.0(5) . . ?
C54 N49 C48 118.1(5) . . ?
C50 N49 C48 121.0(5) . . ?
C50 N49 C54 120.9(5) . . ?
C39 N34 C33 119.6(5) . . ?
C35 N34 C33 118.5(5) . . ?
C35 N34 C39 121.8(5) . . ?
C4 C5 C6 118.6(5) . . ?
C48 C5 C6 120.0(5) . . ?
C48 C5 C4 121.3(5) . . ?
C5 C6 O41 118.0(5) . . ?
C7 C6 O41 120.5(5) . . ?
C7 C6 C5 121.5(5) . . ?
C5 C4 O10 118.7(5) . . ?
C17 C4 O10 119.7(5) . . ?
C17 C4 C5 121.4(5) . . ?
C5 C48 N49 114.4(4) . . ?
H48a C48 N49 108.7(3) . . ?
H48a C48 C5 108.7(3) . . ?
H48b C48 N49 108.7(3) . . ?
H48b C48 C5 108.7(3) . . ?
H48b C48 H48a 107.6 . . ?
C8 C17 C4 118.0(5) . . ?
C18 C17 C4 122.1(5) . . ?
C18 C17 C8 119.8(5) . . ?
C17 C8 O26 117.8(5) . . ?
C7 C8 O26 120.2(5) . . ?
C7 C8 C17 121.9(5) . . ?
C23 C24 N19 119.1(6) . . ?
H24 C24 N19 120.5(3) . . ?
H24 C24 C23 120.5(4) . . ?
C8 C7 C6 118.3(5) . . ?
C33 C7 C6 118.8(5) . . ?
C33 C7 C8 122.9(5) . . ?
C39 C38 Br40 119.9(4) . . ?
C37 C38 Br40 120.4(5) . . ?
C37 C38 C39 119.6(6) . . ?
C7 C33 N34 112.9(5) . . ?
H33a C33 N34 109.0(3) . . ?
H33a C33 C7 109.0(3) . . ?
H33b C33 N34 109.0(3) . . ?
H33b C33 C7 109.0(3) . . ?
H33b C33 H33a 107.8 . . ?
C38 C39 N34 120.2(5) . . ?
H39 C39 N34 119.9(3) . . ?
H39 C39 C38 119.9(3) . . ?
C17 C18 N19 112.0(4) . . ?
H18a C18 N19 109.2(3) . . ?
H18a C18 C17 109.2(3) . . ?
H18b C18 N19 109.2(3) . . ?
H18b C18 C17 109.2(3) . . ?
H18b C18 H18a 107.9 . . ?
C53 C54 N49 119.7(5) . . ?
H54 C54 N49 120.2(3) . . ?
H54 C54 C53 120.2(4) . . ?
C21 C20 N19 121.4(6) . . ?
H20 C20 N19 119.3(3) . . ?
H20 C20 C21 119.3(4) . . ?
C36 C37 C38 118.8(6) . . ?
H37 C37 C38 120.6(4) . . ?
H37 C37 C36 120.6(4) . . ?
C24 C23 Br25 120.0(5) . . ?
C22 C23 Br25 118.8(5) . . ?
C22 C23 C24 121.2(6) . . ?
C51 C50 N49 120.3(6) . . ?
H50 C50 N49 119.8(4) . . ?
H50 C50 C51 119.8(4) . . ?
C21 C22 C23 118.0(6) . . ?
H22 C22 C23 121.0(4) . . ?
H22 C22 C21 121.0(4) . . ?
C28 C27 O26 108.8(5) . . ?
H27a C27 O26 109.9(3) . . ?
H27a C27 C28 109.9(4) . . ?
H27b C27 O26 109.9(3) . . ?
H27b C27 C28 109.9(4) . . ?
H27b C27 H27a 108.3 . . ?
C12 C11 O10 109.4(5) . . ?
H11a C11 O10 109.8(3) . . ?
H11a C11 C12 109.8(4) . . ?
H11b C11 O10 109.8(3) . . ?
H11b C11 C12 109.8(4) . . ?
H11b C11 H11a 108.2 . . ?
C43 C42 O41 107.4(5) . . ?
H42a C42 O41 110.2(3) . . ?
H42a C42 C43 110.2(4) . . ?
H42b C42 O41 110.2(3) . . ?
H42b C42 C43 110.2(4) . . ?
H42b C42 H42a 108.5 . . ?
C13 C12 C11 109.6(5) . . ?
H12a C12 C11 109.7(4) . . ?
H12a C12 C13 109.7(4) . . ?
H12b C12 C11 109.7(4) . . ?
H12b C12 C13 109.7(4) . . ?
H12b C12 H12a 108.2 . . ?
C36 C35 N34 119.6(5) . . ?
H35 C35 N34 120.2(3) . . ?
H35 C35 C36 120.2(3) . . ?
C35 C36 C37 120.0(6) . . ?
H36 C36 C37 120.0(4) . . ?
H36 C36 C35 120.0(3) . . ?
C22 C21 C20 119.0(6) . . ?
H21 C21 C20 120.5(4) . . ?
H21 C21 C22 120.5(4) . . ?
C54 C53 Br55 118.2(5) . . ?
C52 C53 Br55 121.5(5) . . ?
C52 C53 C54 120.3(6) . . ?
C52 C51 C50 120.3(6) . . ?
H51 C51 C50 119.9(4) . . ?
H51 C51 C52 119.9(4) . . ?
C44 C43 C42 114.1(6) . . ?
H43a C43 C42 108.7(4) . . ?
H43a C43 C44 108.7(4) . . ?
H43b C43 C42 108.7(4) . . ?
H43b C43 C44 108.7(4) . . ?
H43b C43 H43a 107.6 . . ?
C51 C52 C53 118.5(6) . . ?
H52 C52 C53 120.7(4) . . ?
H52 C52 C51 120.7(4) . . ?
C29 C28 C27 109.7(6) . . ?
H28a C28 C27 109.7(4) . . ?
H28a C28 C29 109.7(4) . . ?
H28b C28 C27 109.7(4) . . ?
H28b C28 C29 109.7(4) . . ?
H28b C28 H28a 108.2 . . ?
C14 C13 C12 113.8(6) . . ?
H13a C13 C12 108.8(4) . . ?
H13a C13 C14 108.8(4) . . ?
H13b C13 C12 108.8(4) . . ?
H13b C13 C14 108.8(4) . . ?
H13b C13 H13a 107.7 . . ?
C45 C44 C43 113.3(6) . . ?
H44a C44 C43 108.9(4) . . ?
H44a C44 C45 108.9(5) . . ?
H44b C44 C43 108.9(4) . . ?
H44b C44 C45 108.9(4) . . ?
H44b C44 H44a 107.7 . . ?
C30 C29 C28 116.4(7) . . ?
H29a C29 C28 108.2(4) . . ?
H29a C29 C30 108.2(6) . . ?
H29b C29 C28 108.2(4) . . ?
H29b C29 C30 108.2(4) . . ?
H29b C29 H29a 107.3 . . ?
C15 C14 C13 112.0(7) . . ?
H14a C14 C13 109.2(4) . . ?
H14a C14 C15 109.2(4) . . ?
H14b C14 C13 109.2(4) . . ?
H14b C14 C15 109.2(4) . . ?
H14b C14 H14a 107.9 . . ?
C46 C45 C44 113.2(6) . . ?
H45a C45 C44 108.9(5) . . ?
H45a C45 C46 108.9(5) . . ?
H45b C45 C44 108.9(4) . . ?
H45b C45 C46 108.9(5) . . ?
H45b C45 H45a 107.8 . . ?
C16 C15 C14 113.4(8) . . ?
H15a C15 C14 108.9(4) . . ?
H15a C15 C16 108.9(5) . . ?
H15b C15 C14 108.9(4) . . ?
H15b C15 C16 108.9(5) . . ?
H15b C15 H15a 107.7 . . ?
C31 C30 C29 114.2(8) . . ?
H30a C30 C29 108.7(5) . . ?
H30a C30 C31 108.7(5) . . ?
H30b C30 C29 108.7(6) . . ?
H30b C30 C31 108.7(7) . . ?
H30b C30 H30a 107.6 . . ?
C47 C46 C45 113.2(8) . . ?
H46a C46 C45 108.9(5) . . ?
H46a C46 C47 108.9(7) . . ?
H46b C46 C45 108.9(5) . . ?
H46b C46 C47 108.9(7) . . ?
H46b C46 H46a 107.8 . . ?
H16a C16 C15 109.5 . . ?
H16b C16 C15 109.5 . . ?
H16b C16 H16a 109.5 . . ?
H16c C16 C15 109.5 . . ?
H16c C16 H16a 109.5 . . ?
H16c C16 H16b 109.5 . . ?
H47a C47 C46 109.5 . . ?
H47b C47 C46 109.5 . . ?
H47b C47 H47a 109.5 . . ?
H47c C47 C46 109.5 . . ?
H47c C47 H47a 109.5 . . ?
H47c C47 H47b 109.5 . . ?
C32 C31 C30 117.1(6) . . ?
H31a C31 C30 108.0(7) . . ?
H31a C31 C32 108.0(8) . . ?
H31b C31 C30 108.0(5) . . ?
H31b C31 C32 108.0(7) . . ?
H31b C31 H31a 107.3 . . ?
H32a C32 C31 109.5 . . ?
H32b C32 C31 109.5 . . ?
H32b C32 H32a 109.5 . . ?
H32c C32 C31 109.5 . . ?
H32c C32 H32a 109.5 . . ?
H32c C32 H32b 109.5 . . ?

loop_
_geom_bond_atom_site_label_1
_geom_bond_atom_site_label_2
_geom_bond_distance
_geom_bond_site_symmetry_2
_geom_bond_publ_flag
Br40 C38 1.894(6) . ?
Br55 C53 1.882(6) . ?
Br25 C23 1.882(7) . ?
O10 C4 1.384(6) . ?
O10 C11 1.442(7) . ?
O41 C6 1.371(7) . ?
O41 C42 1.465(7) . ?
O26 C8 1.373(7) . ?
O26 C27 1.458(7) . ?
N19 C24 1.341(8) . ?
N19 C18 1.511(7) . ?
N19 C20 1.333(8) . ?
N49 C48 1.487(7) . ?
N49 C54 1.346(8) . ?
N49 C50 1.354(8) . ?
N34 C33 1.479(7) . ?
N34 C39 1.342(7) . ?
N34 C35 1.344(7) . ?
C5 C6 1.407(7) . ?
C5 C4 1.399(8) . ?
C5 C48 1.496(7) . ?
C6 C7 1.392(8) . ?
C4 C17 1.398(8) . ?
C48 H48a 0.9900 . ?
C48 H48b 0.9900 . ?
C17 C8 1.408(7) . ?
C17 C18 1.502(8) . ?
C8 C7 1.394(8) . ?
C24 C23 1.382(9) . ?
C24 H24 0.9500 . ?
C7 C33 1.520(7) . ?
C38 C39 1.382(8) . ?
C38 C37 1.387(9) . ?
C33 H33a 0.9900 . ?
C33 H33b 0.9900 . ?
C39 H39 0.9500 . ?
C18 H18a 0.9900 . ?
C18 H18b 0.9900 . ?
C54 C53 1.391(8) . ?
C54 H54 0.9500 . ?
C20 C21 1.379(9) . ?
C20 H20 0.9500 . ?
C37 C36 1.384(9) . ?
C37 H37 0.9500 . ?
C23 C22 1.378(10) . ?
C50 C51 1.366(9) . ?
C50 H50 0.9500 . ?
C22 C21 1.387(10) . ?
C22 H22 0.9500 . ?
C27 C28 1.497(8) . ?
C27 H27a 0.9900 . ?
C27 H27b 0.9900 . ?
C11 C12 1.509(8) . ?
C11 H11a 0.9900 . ?
C11 H11b 0.9900 . ?
C42 C43 1.514(9) . ?
C42 H42a 0.9900 . ?
C42 H42b 0.9900 . ?
C12 C13 1.541(9) . ?
C12 H12a 0.9900 . ?
C12 H12b 0.9900 . ?
C35 C36 1.388(9) . ?
C35 H35 0.9500 . ?
C36 H36 0.9500 . ?
C21 H21 0.9500 . ?
C53 C52 1.371(10) . ?
C51 C52 1.386(10) . ?
C51 H51 0.9500 . ?
C43 C44 1.515(10) . ?
C43 H43a 0.9900 . ?
C43 H43b 0.9900 . ?
C52 H52 0.9500 . ?
C28 C29 1.522(9) . ?
C28 H28a 0.9900 . ?
C28 H28b 0.9900 . ?
C13 C14 1.514(9) . ?
C13 H13a 0.9900 . ?
C13 H13b 0.9900 . ?
C44 C45 1.516(10) . ?
C44 H44a 0.9900 . ?
C44 H44b 0.9900 . ?
C29 C30 1.488(13) . ?
C29 H29a 0.9900 . ?
C29 H29b 0.9900 . ?
C14 C15 1.527(11) . ?
C14 H14a 0.9900 . ?
C14 H14b 0.9900 . ?
C45 C46 1.521(12) . ?
C45 H45a 0.9900 . ?
C45 H45b 0.9900 . ?
C15 C16 1.526(11) . ?
C15 H15a 0.9900 . ?
C15 H15b 0.9900 . ?
C30 C31 1.521(5) . ?
C30 H30a 0.9900 . ?
C30 H30b 0.9900 . ?
C46 C47 1.514(12) . ?
C46 H46a 0.9900 . ?
C46 H46b 0.9900 . ?
C16 H16a 0.9800 . ?
C16 H16b 0.9800 . ?
C16 H16c 0.9800 . ?
C47 H47a 0.9800 . ?
C47 H47b 0.9800 . ?
C47 H47c 0.9800 . ?
C31 C32 1.511(5) . ?
C31 H31a 0.9900 . ?
C31 H31b 0.9900 . ?
C32 H32a 0.9800 . ?
C32 H32b 0.9800 . ?
C32 H32c 0.9800 . ?

loop_
_restr_angle_atom_site_label_1
_restr_angle_atom_site_label_2
_restr_angle_atom_site_label_3
_restr_angle_site_symmetry_1
_restr_angle_site_symmetry_2
_restr_angle_site_symmetry_3
_restr_angle_target
_restr_angle_target_weight_param
_restr_angle_diff
C29 C30 C31 1 1 1 109.5000 1.1459 -4.7394
C30 C31 C32 1 1 1 109.5000 1.1459 -7.6007

loop_
_restr_distance_atom_site_label_1
_restr_distance_atom_site_label_2
_restr_distance_site_symmetry_2
_restr_distance_target
_restr_distance_target_weight_param
_restr_distance_diff
C29 C31 1 2.5500 0.0200 0.0234
C30 C31 1 1.5300 0.0050 0.0093
C30 C32 1 2.5500 0.0200 -0.0367
C32 C31 1 1.5300 0.0050 0.0186

loop_
_restr_U_rigid_atom_site_label_1
_restr_U_rigid_atom_site_label_2
_restr_U_rigid_target_weight_param
_restr_U_rigid_U_parallel
_restr_U_rigid_diff
C30 C31 0.0010 0.0530 -0.0002
C30 C32 0.0010 0.0782 -0.0003
C31 C32 0.0010 0.0973 -0.0003

loop_
_restr_U_similar_atom_site_label_1
_restr_U_similar_atom_site_label_2
_restr_U_similar_weight_param
C30 C31 0.0010
C31 C32 0.0010
